data_7225012
loop_
_publ_author_name
'Serebryanskaya, Tatiyana V.'
'Novikov, Alexander S.'
'Gushchin, Pavel V.'
'Haukka, Matti'
'Asfin, Ruslan E.'
'Tolstoy, Peter M.'
'Kukushkin, Vadim Yu'

_publ_section_title
;
 Identification and H(D)-bond energies of C-H(D)Cl interactions in
 chloride-haloalkane clusters: a combined X-ray crystallographic,
 spectroscopic, and theoretical study.
;
_journal_issue 20
_journal_name_full 'Physical chemistry chemical physics : PCCP'
_journal_page_first 14104
_journal_page_last 14112
_journal_paper_doi 10.1039/c6cp00861e
_journal_volume 18
_journal_year 2016
_chemical_formula_moiety 'C38 H46 N10 Pt, 2(C H2 Cl2), 2(Cl)'
_chemical_formula_sum 'C40 H50 Cl6 N10 Pt'
_chemical_formula_weight 1078.69
_chemical_name_systematic
; 
 ? 
;
_space_group_IT_number 2
_symmetry_cell_setting triclinic
_symmetry_space_group_name_Hall '-P 1'
_symmetry_space_group_name_H-M 'P -1'
_atom_sites_solution_hydrogens geom
_atom_sites_solution_primary direct
_atom_sites_solution_secondary difmap
_audit_creation_method SHELXL-97
_audit_update_record
;
2015-05-18 deposited with the CCDC.
2016-04-22 downloaded from the CCDC.
;
_cell_angle_alpha 109.653(2)
_cell_angle_beta 113.249(2)
_cell_angle_gamma 92.700(2)
_cell_formula_units_Z 2
_cell_length_a 12.9443(5)
_cell_length_b 13.0808(5)
_cell_length_c 15.1903(6)
_cell_measurement_reflns_used 7414
_cell_measurement_temperature 100(2)
_cell_measurement_theta_max 26.30
_cell_measurement_theta_min 2.62
_cell_volume 2176.92(16)
_computing_cell_refinement 'SAINT (Bruker AXS, 2009)'
_computing_data_collection 'APEX2 (Bruker AXS, 2010)'
_computing_data_reduction 'SAINT (Bruker AXS, 2009)'
_computing_molecular_graphics 'Diamond v.3.2f (Brandenburg, 2010)'
_computing_publication_material 'SHELXL-97 (Sheldrick, 2008)'
_computing_structure_refinement 'SHELXL-97 (Sheldrick, 2008)'
_computing_structure_solution 'SIR97 (Altomare et al., 1997)'
_diffrn_ambient_temperature 100(2)
_diffrn_detector_area_resol_mean 16
_diffrn_measured_fraction_theta_full 0.947
_diffrn_measured_fraction_theta_max 0.947
_diffrn_measurement_device '62mm x 62mm CCD camera on three-circle goniostat'
_diffrn_measurement_device_type 'Bruker SMART APEX II CCD'
_diffrn_measurement_method '\f scans and \w scans'
_diffrn_radiation_monochromator 'flat graphite crystal'
_diffrn_radiation_source 'fine-focus sealed tube'
_diffrn_radiation_type MoK\a
_diffrn_radiation_wavelength 0.71073
_diffrn_reflns_av_R_equivalents 0.0841
_diffrn_reflns_av_sigmaI/netI 0.1208
_diffrn_reflns_limit_h_max 15
_diffrn_reflns_limit_h_min -15
_diffrn_reflns_limit_k_max 15
_diffrn_reflns_limit_k_min -15
_diffrn_reflns_limit_l_max 17
_diffrn_reflns_limit_l_min -18
_diffrn_reflns_number 21401
_diffrn_reflns_theta_full 25.02
_diffrn_reflns_theta_max 25.02
_diffrn_reflns_theta_min 1.58
_exptl_absorpt_coefficient_mu 3.634
_exptl_absorpt_correction_T_max 0.8169
_exptl_absorpt_correction_T_min 0.5975
_exptl_absorpt_correction_type multi-scan
_exptl_absorpt_process_details 'SADABS (Sheldrick, 2008)'
_exptl_crystal_colour colourless
_exptl_crystal_density_diffrn 1.646
_exptl_crystal_density_method 'not measured'
_exptl_crystal_description block
_exptl_crystal_F_000 1080
_exptl_crystal_size_max 0.16
_exptl_crystal_size_mid 0.09
_exptl_crystal_size_min 0.06
_refine_diff_density_max 2.360
_refine_diff_density_min -1.997
_refine_diff_density_rms 0.211
_refine_ls_extinction_method none
_refine_ls_goodness_of_fit_ref 1.076
_refine_ls_hydrogen_treatment mixed
_refine_ls_matrix_type full
_refine_ls_number_parameters 514
_refine_ls_number_reflns 7299
_refine_ls_number_restraints 0
_refine_ls_restrained_S_all 1.076
_refine_ls_R_factor_all 0.1024
_refine_ls_R_factor_gt 0.0601
_refine_ls_shift/su_max 0.001
_refine_ls_shift/su_mean 0.000
_refine_ls_structure_factor_coef Fsqd
_refine_ls_weighting_details 'calc w=1/[\s^2^(Fo^2^)+(0.0371P)^2^+0.0000P] where P=(Fo^2^+2Fc^2^)/3'
_refine_ls_weighting_scheme calc
_refine_ls_wR_factor_gt 0.1005
_refine_ls_wR_factor_ref 0.1129
_reflns_number_gt 5113
_reflns_number_total 7299
_reflns_threshold_expression >2sigma(I)
_cod_data_source_file c6cp00861e2.cif
_cod_data_source_block 1_Cl2_CH2Cl22
_cod_depositor_comments 'Adding full bibliography for 7225011--7225014.cif.'
_cod_original_cell_volume 2176.92(15)
_cod_database_code 7225012

loop_
_symmetry_equiv_pos_as_xyz
'x, y, z'
'-x, -y, -z'

loop_
_atom_site_label
_atom_site_type_symbol
_atom_site_fract_x
_atom_site_fract_y
_atom_site_fract_z
_atom_site_U_iso_or_equiv
_atom_site_adp_type
_atom_site_occupancy
_atom_site_symmetry_multiplicity
_atom_site_calc_flag
_atom_site_refinement_flags
Pt1 Pt 0.73488(3) 0.25568(3) 0.50623(3) 0.02038(13) Uani 1 1 d .
Cl1 Cl 0.72012(18) -0.15376(17) 0.39738(18) 0.0228(5) Uani 1 1 d .
Cl2 Cl 0.81707(18) 0.65070(18) 0.60397(18) 0.0242(5) Uani 1 1 d .
Cl3 Cl 0.5587(2) -0.0794(2) 0.1343(2) 0.0430(7) Uani 1 1 d .
Cl4 Cl 0.4705(2) -0.3186(2) 0.0326(2) 0.0531(8) Uani 1 1 d .
Cl5 Cl 1.0561(2) 0.8139(2) 0.9722(2) 0.0494(7) Uani 1 1 d .
Cl6 Cl 0.9665(2) 0.5767(2) 0.8513(2) 0.0470(7) Uani 1 1 d .
N1B N 0.5934(6) 0.2325(5) 0.5281(6) 0.0185(17) Uani 1 1 d .
N2B N 0.6792(6) 0.3868(5) 0.4788(6) 0.0184(17) Uani 1 1 d .
H2B H 0.7272 0.4514 0.5100 0.022 Uiso 1 1 calc R
N3B N 0.3959(6) 0.2319(6) 0.4753(6) 0.0230(18) Uani 1 1 d .
H3NA H 0.3917 0.2076 0.5214 0.028 Uiso 1 1 calc R
H3NB H 0.3343 0.2454 0.4322 0.028 Uiso 1 1 calc R
N4B N 0.5350(6) 0.4468(6) 0.3668(6) 0.0219(18) Uani 1 1 d .
N5B N 0.4883(6) 0.2877(6) 0.3916(6) 0.0197(17) Uani 1 1 d .
N1 N 0.8733(6) 0.2761(6) 0.4813(6) 0.0231(18) Uani 1 1 d .
N2 N 0.7936(6) 0.1245(6) 0.5350(6) 0.0212(18) Uani 1 1 d .
H2 H 0.7449 0.0607 0.5067 0.025 Uiso 1 1 calc R
N3 N 1.0678(6) 0.2713(6) 0.5222(6) 0.0212(18) Uani 1 1 d .
H3A H 1.0666 0.2943 0.4737 0.025 Uiso 1 1 calc R
H3B H 1.1315 0.2572 0.5619 0.025 Uiso 1 1 calc R
N5 N 0.9382(6) 0.0605(6) 0.6388(6) 0.0205(18) Uani 1 1 d .
N4 N 0.9839(6) 0.2203(6) 0.6148(6) 0.0191(17) Uani 1 1 d .
C1B C 0.6085(7) 0.2100(7) 0.6188(7) 0.018(2) Uani 1 1 d .
C2B C 0.6956(8) 0.2791(8) 0.7143(7) 0.026(2) Uani 1 1 d .
H2BA H 0.7379 0.3441 0.7197 0.032 Uiso 1 1 calc R
C3B C 0.7221(8) 0.2550(8) 0.8017(8) 0.031(2) Uani 1 1 d .
H3CA H 0.7825 0.3025 0.8666 0.037 Uiso 1 1 calc R
C4B C 0.6596(9) 0.1610(9) 0.7934(9) 0.036(3) Uani 1 1 d .
H4B H 0.6779 0.1430 0.8527 0.043 Uiso 1 1 calc R
C5B C 0.5715(9) 0.0938(9) 0.7005(9) 0.038(3) Uani 1 1 d .
H5B H 0.5284 0.0300 0.6962 0.046 Uiso 1 1 calc R
C6B C 0.5439(8) 0.1175(8) 0.6116(8) 0.033(3) Uani 1 1 d .
H6B H 0.4819 0.0710 0.5474 0.040 Uiso 1 1 calc R
C7B C 0.4945(8) 0.2482(7) 0.4707(7) 0.023(2) Uani 1 1 d .
C8B C 0.4296(8) 0.2146(7) 0.2830(7) 0.021(2) Uani 1 1 d .
C13B C 0.3125(8) 0.1739(7) 0.2334(8) 0.025(2) Uani 1 1 d .
H13B H 0.2673 0.1895 0.2709 0.030 Uiso 1 1 calc R
C12B C 0.2617(8) 0.1094(8) 0.1271(8) 0.031(2) Uani 1 1 d .
H12B H 0.1817 0.0781 0.0927 0.037 Uiso 1 1 calc R
C11B C 0.3247(8) 0.0903(7) 0.0712(8) 0.032(3) Uani 1 1 d .
H11B H 0.2883 0.0484 -0.0016 0.038 Uiso 1 1 calc R
C10B C 0.4419(9) 0.1327(8) 0.1216(8) 0.032(2) Uani 1 1 d .
H10B H 0.4861 0.1202 0.0832 0.038 Uiso 1 1 calc R
C9B C 0.4953(8) 0.1934(7) 0.2282(7) 0.026(2) Uani 1 1 d .
H9B H 0.5762 0.2202 0.2632 0.032 Uiso 1 1 calc R
C14B C 0.5725(8) 0.3781(7) 0.4152(7) 0.020(2) Uani 1 1 d .
C19B C 0.4168(7) 0.4614(7) 0.3255(7) 0.020(2) Uani 1 1 d .
H19A H 0.4142 0.5392 0.3616 0.024 Uiso 1 1 calc R
H19B H 0.3690 0.4127 0.3388 0.024 Uiso 1 1 calc R
C18B C 0.3677(7) 0.4339(7) 0.2093(7) 0.025(2) Uani 1 1 d .
H18A H 0.2902 0.4513 0.1847 0.030 Uiso 1 1 calc R
H18B H 0.3600 0.3535 0.1721 0.030 Uiso 1 1 calc R
C17B C 0.4456(7) 0.5004(8) 0.1843(8) 0.029(2) Uani 1 1 d .
H17A H 0.4160 0.4763 0.1080 0.035 Uiso 1 1 calc R
H17B H 0.4452 0.5803 0.2136 0.035 Uiso 1 1 calc R
C16B C 0.5671(7) 0.4826(7) 0.2297(7) 0.025(2) Uani 1 1 d .
H16A H 0.6176 0.5291 0.2169 0.031 Uiso 1 1 calc R
H16B H 0.5685 0.4039 0.1953 0.031 Uiso 1 1 calc R
C15B C 0.6119(7) 0.5130(7) 0.3467(7) 0.026(2) Uani 1 1 d .
H15A H 0.6903 0.4985 0.3751 0.031 Uiso 1 1 calc R
H15B H 0.6158 0.5929 0.3819 0.031 Uiso 1 1 calc R
C1 C 0.8547(7) 0.2943(7) 0.3867(7) 0.019(2) Uani 1 1 d .
C6 C 0.8797(7) 0.4012(8) 0.3937(8) 0.030(2) Uani 1 1 d .
H6 H 0.9113 0.4622 0.4588 0.036 Uiso 1 1 calc R
C5 C 0.8568(8) 0.4167(9) 0.3013(9) 0.040(3) Uani 1 1 d .
H5 H 0.8748 0.4894 0.3043 0.048 Uiso 1 1 calc R
C4 C 0.8090(8) 0.3293(9) 0.2066(9) 0.037(3) Uani 1 1 d .
H4 H 0.7947 0.3408 0.1447 0.044 Uiso 1 1 calc R
C3 C 0.7820(8) 0.2240(9) 0.2033(8) 0.036(3) Uani 1 1 d .
H3 H 0.7464 0.1629 0.1383 0.043 Uiso 1 1 calc R
C2 C 0.8063(7) 0.2070(7) 0.2943(7) 0.026(2) Uani 1 1 d .
H2A H 0.7891 0.1343 0.2916 0.032 Uiso 1 1 calc R
C7 C 0.9737(8) 0.2578(7) 0.5355(7) 0.018(2) Uani 1 1 d .
C8 C 1.0533(8) 0.2906(7) 0.7234(7) 0.023(2) Uani 1 1 d .
C13 C 0.9986(8) 0.3077(7) 0.7890(8) 0.029(2) Uani 1 1 d .
H13 H 0.9191 0.2768 0.7609 0.035 Uiso 1 1 calc R
C12 C 1.0600(8) 0.3695(8) 0.8945(8) 0.030(2) Uani 1 1 d .
H12 H 1.0234 0.3790 0.9392 0.037 Uiso 1 1 calc R
C11 C 1.1741(9) 0.4170(8) 0.9344(8) 0.033(3) Uani 1 1 d .
H11 H 1.2164 0.4610 1.0065 0.040 Uiso 1 1 calc R
C10 C 1.2269(8) 0.4002(7) 0.8688(7) 0.026(2) Uani 1 1 d .
H10 H 1.3054 0.4344 0.8966 0.032 Uiso 1 1 calc R
C9 C 1.1690(7) 0.3355(7) 0.7644(7) 0.019(2) Uani 1 1 d .
H9 H 1.2078 0.3218 0.7213 0.023 Uiso 1 1 calc R
C14 C 0.9003(8) 0.1309(7) 0.5935(7) 0.019(2) Uani 1 1 d .
C15 C 0.8621(7) -0.0053(7) 0.6610(7) 0.027(2) Uani 1 1 d .
H15C H 0.8517 -0.0856 0.6213 0.032 Uiso 1 1 calc R
H15D H 0.7856 0.0146 0.6403 0.032 Uiso 1 1 calc R
C16 C 0.9181(7) 0.0203(8) 0.7773(7) 0.027(2) Uani 1 1 d .
H16C H 0.9233 0.0997 0.8159 0.033 Uiso 1 1 calc R
H16D H 0.8694 -0.0243 0.7934 0.033 Uiso 1 1 calc R
C17 C 1.0366(8) -0.0051(8) 0.8126(7) 0.031(2) Uani 1 1 d .
H17C H 1.0315 -0.0856 0.7785 0.037 Uiso 1 1 calc R
H17D H 1.0718 0.0151 0.8887 0.037 Uiso 1 1 calc R
C18 C 1.1117(7) 0.0609(7) 0.7848(7) 0.024(2) Uani 1 1 d .
H18C H 1.1246 0.1411 0.8259 0.029 Uiso 1 1 calc R
H18D H 1.1874 0.0394 0.8029 0.029 Uiso 1 1 calc R
C19 C 1.0550(7) 0.0392(7) 0.6701(7) 0.022(2) Uani 1 1 d .
H19C H 1.1014 0.0878 0.6553 0.026 Uiso 1 1 calc R
H19D H 1.0520 -0.0388 0.6292 0.026 Uiso 1 1 calc R
C21 C 0.5818(9) -0.2114(8) 0.1347(8) 0.046(3) Uani 1 1 d .
H21A H 0.6548 -0.2224 0.1297 0.055 Uiso 1 1 calc R
H21B H 0.5896 -0.2141 0.2013 0.055 Uiso 1 1 calc R
C20 C 0.9534(9) 0.7104(8) 0.8568(8) 0.045(3) Uani 1 1 d .
H20A H 0.8757 0.7205 0.8499 0.053 Uiso 1 1 calc R
H20B H 0.9612 0.7189 0.7972 0.053 Uiso 1 1 calc R

loop_
_atom_site_aniso_label
_atom_site_aniso_U_11
_atom_site_aniso_U_22
_atom_site_aniso_U_33
_atom_site_aniso_U_23
_atom_site_aniso_U_13
_atom_site_aniso_U_12
Pt1 0.0184(2) 0.0286(2) 0.0187(2) 0.01135(16) 0.01067(17) 0.00438(15)
Cl1 0.0229(13) 0.0312(13) 0.0218(14) 0.0118(11) 0.0154(12) 0.0073(11)
Cl2 0.0244(13) 0.0292(13) 0.0261(14) 0.0112(11) 0.0176(12) 0.0049(11)
Cl3 0.0512(17) 0.0485(16) 0.0505(19) 0.0265(15) 0.0353(16) 0.0202(15)
Cl4 0.0517(18) 0.0532(18) 0.0399(19) 0.0037(16) 0.0186(16) 0.0047(16)
Cl5 0.0595(19) 0.0533(18) 0.0266(17) 0.0099(15) 0.0153(16) 0.0076(16)
Cl6 0.0547(18) 0.0454(16) 0.058(2) 0.0257(16) 0.0356(17) 0.0187(15)
N1B 0.012(4) 0.028(4) 0.015(5) 0.016(4) 0.000(4) 0.004(4)
N2B 0.021(4) 0.018(4) 0.021(5) 0.010(4) 0.012(4) 0.001(4)
N3B 0.019(4) 0.039(5) 0.019(5) 0.016(4) 0.013(4) 0.007(4)
N4B 0.018(4) 0.031(5) 0.021(5) 0.011(4) 0.012(4) 0.004(4)
N5B 0.023(4) 0.027(4) 0.013(4) 0.008(4) 0.011(4) 0.001(4)
N1 0.024(5) 0.036(5) 0.016(5) 0.014(4) 0.010(4) 0.017(4)
N2 0.029(5) 0.023(4) 0.025(5) 0.019(4) 0.017(4) 0.005(4)
N3 0.017(4) 0.039(5) 0.020(5) 0.020(4) 0.013(4) 0.008(4)
N5 0.018(4) 0.029(4) 0.022(5) 0.015(4) 0.012(4) 0.003(4)
N4 0.018(4) 0.028(4) 0.015(5) 0.011(4) 0.009(4) 0.004(4)
C1B 0.017(5) 0.027(5) 0.015(6) 0.010(5) 0.009(5) 0.011(5)
C2B 0.024(6) 0.041(6) 0.023(6) 0.014(5) 0.015(5) 0.017(5)
C3B 0.025(6) 0.055(7) 0.020(6) 0.015(5) 0.014(5) 0.018(5)
C4B 0.034(6) 0.066(8) 0.034(7) 0.035(6) 0.026(6) 0.026(6)
C5B 0.041(7) 0.046(7) 0.051(8) 0.030(7) 0.033(7) 0.014(6)
C6B 0.037(6) 0.043(6) 0.032(7) 0.019(5) 0.022(6) 0.016(5)
C7B 0.034(6) 0.021(5) 0.022(6) 0.006(5) 0.022(6) 0.005(5)
C8B 0.027(6) 0.026(5) 0.015(6) 0.012(5) 0.011(5) 0.006(5)
C13B 0.021(6) 0.029(5) 0.026(6) 0.011(5) 0.010(5) -0.001(5)
C12B 0.027(6) 0.040(6) 0.018(6) 0.010(5) 0.003(5) -0.003(5)
C11B 0.035(7) 0.033(6) 0.016(6) 0.003(5) 0.006(6) 0.001(5)
C10B 0.038(7) 0.041(6) 0.018(6) 0.009(5) 0.017(6) 0.013(6)
C9B 0.021(5) 0.039(6) 0.020(6) 0.011(5) 0.010(5) 0.006(5)
C14B 0.023(6) 0.027(5) 0.016(6) 0.010(5) 0.012(5) 0.013(5)
C19B 0.020(5) 0.027(5) 0.016(5) 0.011(4) 0.008(5) 0.006(4)
C18B 0.020(5) 0.036(6) 0.025(6) 0.016(5) 0.011(5) 0.009(5)
C17B 0.028(6) 0.043(6) 0.025(6) 0.019(5) 0.013(5) 0.011(5)
C16B 0.026(6) 0.033(6) 0.025(6) 0.014(5) 0.017(5) 0.000(5)
C15B 0.026(6) 0.035(6) 0.022(6) 0.013(5) 0.015(5) 0.007(5)
C1 0.022(5) 0.024(5) 0.025(6) 0.013(5) 0.019(5) 0.014(5)
C6 0.026(6) 0.039(6) 0.025(6) 0.009(5) 0.014(5) 0.005(5)
C5 0.044(7) 0.056(7) 0.056(9) 0.047(7) 0.034(7) 0.024(6)
C4 0.033(6) 0.067(8) 0.030(7) 0.029(6) 0.023(6) 0.028(6)
C3 0.040(7) 0.050(7) 0.022(6) 0.015(6) 0.017(6) 0.012(6)
C2 0.029(6) 0.024(5) 0.027(6) 0.008(5) 0.014(5) 0.009(5)
C7 0.031(6) 0.016(5) 0.008(5) 0.005(4) 0.009(5) 0.004(5)
C8 0.031(6) 0.022(5) 0.023(6) 0.011(5) 0.017(6) 0.011(5)
C13 0.022(6) 0.037(6) 0.027(6) 0.014(5) 0.009(5) 0.006(5)
C12 0.026(6) 0.037(6) 0.026(6) 0.008(5) 0.013(5) 0.008(5)
C11 0.042(7) 0.036(6) 0.024(6) 0.013(5) 0.013(6) 0.010(6)
C10 0.024(6) 0.030(6) 0.019(6) 0.009(5) 0.005(5) -0.003(5)
C9 0.012(5) 0.033(5) 0.016(6) 0.016(5) 0.006(5) 0.006(5)
C14 0.022(6) 0.027(5) 0.013(5) 0.010(5) 0.009(5) 0.011(5)
C15 0.027(6) 0.032(6) 0.028(6) 0.019(5) 0.013(5) 0.004(5)
C16 0.030(6) 0.038(6) 0.017(6) 0.016(5) 0.010(5) 0.002(5)
C17 0.038(6) 0.035(6) 0.016(6) 0.013(5) 0.006(5) 0.000(5)
C18 0.020(5) 0.032(6) 0.023(6) 0.012(5) 0.009(5) 0.009(5)
C19 0.019(5) 0.027(5) 0.028(6) 0.014(5) 0.017(5) 0.010(5)
C21 0.053(7) 0.038(6) 0.033(7) 0.010(6) 0.009(6) 0.017(6)
C20 0.043(7) 0.047(7) 0.038(8) 0.017(6) 0.012(6) 0.014(6)

loop_
_atom_type_symbol
_atom_type_description
_atom_type_scat_dispersion_real
_atom_type_scat_dispersion_imag
_atom_type_scat_source
C C 0.0033 0.0016 'International Tables Vol C Tables 4.2.6.8 and 6.1.1.4'
H H 0.0000 0.0000 'International Tables Vol C Tables 4.2.6.8 and 6.1.1.4'
N N 0.0061 0.0033 'International Tables Vol C Tables 4.2.6.8 and 6.1.1.4'
Cl Cl 0.1484 0.1585 'International Tables Vol C Tables 4.2.6.8 and 6.1.1.4'
Pt Pt -1.7033 8.3905 'International Tables Vol C Tables 4.2.6.8 and 6.1.1.4'

loop_
_geom_angle_atom_site_label_1
_geom_angle_atom_site_label_2
_geom_angle_atom_site_label_3
_geom_angle
N1 Pt1 N2B 95.3(3)
N1 Pt1 N1B 178.7(3)
N2B Pt1 N1B 84.9(3)
N1 Pt1 N2 84.0(3)
N2B Pt1 N2 179.1(3)
N1B Pt1 N2 95.8(3)
C7B N1B C1B 120.3(7)
C7B N1B Pt1 122.6(6)
C1B N1B Pt1 116.8(5)
C14B N2B Pt1 121.1(6)
C14B N2B H2B 119.5
Pt1 N2B H2B 119.5
C7B N3B H3NA 120.0
C7B N3B H3NB 120.0
H3NA N3B H3NB 120.0
C14B N4B C19B 125.1(7)
C14B N4B C15B 121.7(7)
C19B N4B C15B 113.2(7)
C14B N5B C7B 120.0(7)
C14B N5B C8B 115.1(7)
C7B N5B C8B 120.4(7)
C7 N1 C1 119.1(7)
C7 N1 Pt1 123.8(6)
C1 N1 Pt1 116.4(5)
C14 N2 Pt1 122.4(6)
C14 N2 H2 118.8
Pt1 N2 H2 118.8
C7 N3 H3A 120.0
C7 N3 H3B 120.0
H3A N3 H3B 120.0
C14 N5 C19 124.6(7)
C14 N5 C15 121.3(7)
C19 N5 C15 114.1(6)
C7 N4 C14 119.3(7)
C7 N4 C8 121.0(7)
C14 N4 C8 116.6(7)
C6B C1B C2B 119.5(9)
C6B C1B N1B 121.8(8)
C2B C1B N1B 118.6(8)
C3B C2B C1B 121.1(9)
C3B C2B H2BA 119.4
C1B C2B H2BA 119.4
C4B C3B C2B 119.1(10)
C4B C3B H3CA 120.5
C2B C3B H3CA 120.5
C5B C4B C3B 120.4(9)
C5B C4B H4B 119.8
C3B C4B H4B 119.8
C4B C5B C6B 121.0(9)
C4B C5B H5B 119.5
C6B C5B H5B 119.5
C1B C6B C5B 118.8(10)
C1B C6B H6B 120.6
C5B C6B H6B 120.6
N1B C7B N3B 127.9(8)
N1B C7B N5B 118.3(8)
N3B C7B N5B 113.8(8)
C13B C8B C9B 120.8(9)
C13B C8B N5B 122.3(8)
C9B C8B N5B 116.8(8)
C8B C13B C12B 118.6(9)
C8B C13B H13B 120.7
C12B C13B H13B 120.7
C11B C12B C13B 121.4(9)
C11B C12B H12B 119.3
C13B C12B H12B 119.3
C12B C11B C10B 119.4(9)
C12B C11B H11B 120.3
C10B C11B H11B 120.3
C11B C10B C9B 120.3(9)
C11B C10B H10B 119.8
C9B C10B H10B 119.8
C8B C9B C10B 119.4(9)
C8B C9B H9B 120.3
C10B C9B H9B 120.3
N2B C14B N4B 125.3(8)
N2B C14B N5B 118.9(7)
N4B C14B N5B 115.7(7)
N4B C19B C18B 111.4(7)
N4B C19B H19A 109.4
C18B C19B H19A 109.4
N4B C19B H19B 109.4
C18B C19B H19B 109.4
H19A C19B H19B 108.0
C19B C18B C17B 111.0(8)
C19B C18B H18A 109.4
C17B C18B H18A 109.4
C19B C18B H18B 109.4
C17B C18B H18B 109.4
H18A C18B H18B 108.0
C16B C17B C18B 110.0(7)
C16B C17B H17A 109.7
C18B C17B H17A 109.7
C16B C17B H17B 109.7
C18B C17B H17B 109.7
H17A C17B H17B 108.2
C17B C16B C15B 110.5(7)
C17B C16B H16A 109.6
C15B C16B H16A 109.6
C17B C16B H16B 109.6
C15B C16B H16B 109.6
H16A C16B H16B 108.1
N4B C15B C16B 109.9(7)
N4B C15B H15A 109.7
C16B C15B H15A 109.7
N4B C15B H15B 109.7
C16B C15B H15B 109.7
H15A C15B H15B 108.2
C2 C1 C6 121.8(9)
C2 C1 N1 119.1(8)
C6 C1 N1 118.9(8)
C1 C6 C5 117.7(10)
C1 C6 H6 121.1
C5 C6 H6 121.1
C4 C5 C6 121.6(9)
C4 C5 H5 119.2
C6 C5 H5 119.2
C5 C4 C3 118.5(9)
C5 C4 H4 120.7
C3 C4 H4 120.7
C4 C3 C2 120.5(10)
C4 C3 H3 119.7
C2 C3 H3 119.7
C1 C2 C3 119.8(9)
C1 C2 H2A 120.1
C3 C2 H2A 120.1
N1 C7 N3 125.7(7)
N1 C7 N4 118.4(8)
N3 C7 N4 115.9(7)
C9 C8 C13 119.8(9)
C9 C8 N4 123.6(8)
C13 C8 N4 116.6(8)
C12 C13 C8 120.3(9)
C12 C13 H13 119.9
C8 C13 H13 119.9
C11 C12 C13 119.7(9)
C11 C12 H12 120.2
C13 C12 H12 120.2
C12 C11 C10 119.5(10)
C12 C11 H11 120.3
C10 C11 H11 120.3
C9 C10 C11 121.9(9)
C9 C10 H10 119.0
C11 C10 H10 119.0
C10 C9 C8 118.7(8)
C10 C9 H9 120.6
C8 C9 H9 120.6
N2 C14 N5 124.7(8)
N2 C14 N4 119.0(7)
N5 C14 N4 116.3(7)
N5 C15 C16 108.1(7)
N5 C15 H15C 110.1
C16 C15 H15C 110.1
N5 C15 H15D 110.1
C16 C15 H15D 110.1
H15C C15 H15D 108.4
C17 C16 C15 111.7(8)
C17 C16 H16C 109.3
C15 C16 H16C 109.3
C17 C16 H16D 109.3
C15 C16 H16D 109.3
H16C C16 H16D 107.9
C16 C17 C18 109.6(7)
C16 C17 H17C 109.7
C18 C17 H17C 109.7
C16 C17 H17D 109.7
C18 C17 H17D 109.7
H17C C17 H17D 108.2
C19 C18 C17 111.0(7)
C19 C18 H18C 109.4
C17 C18 H18C 109.4
C19 C18 H18D 109.4
C17 C18 H18D 109.4
H18C C18 H18D 108.0
N5 C19 C18 110.8(7)
N5 C19 H19C 109.5
C18 C19 H19C 109.5
N5 C19 H19D 109.5
C18 C19 H19D 109.5
H19C C19 H19D 108.1
Cl4 C21 Cl3 112.4(5)
Cl4 C21 H21A 109.1
Cl3 C21 H21A 109.1
Cl4 C21 H21B 109.1
Cl3 C21 H21B 109.1
H21A C21 H21B 107.9
Cl6 C20 Cl5 113.0(5)
Cl6 C20 H20A 109.0
Cl5 C20 H20A 109.0
Cl6 C20 H20B 109.0
Cl5 C20 H20B 109.0
H20A C20 H20B 107.8

loop_
_geom_bond_atom_site_label_1
_geom_bond_atom_site_label_2
_geom_bond_distance
_geom_bond_publ_flag
Pt1 N1 1.997(7) yes
Pt1 N2B 1.999(6) yes
Pt1 N1B 2.014(6) yes
Pt1 N2 2.019(6) yes
Cl3 C21 1.767(9) ?
Cl4 C21 1.741(10) ?
Cl5 C20 1.752(11) ?
Cl6 C20 1.743(9) ?
N1B C7B 1.306(11) yes
N1B C1B 1.445(10) yes
N2B C14B 1.309(10) yes
N2B H2B 0.8800 ?
N3B C7B 1.317(10) yes
N3B H3NA 0.8800 ?
N3B H3NB 0.8800 ?
N4B C14B 1.336(10) yes
N4B C19B 1.457(10) yes
N4B C15B 1.473(10) yes
N5B C14B 1.414(10) yes
N5B C7B 1.435(10) yes
N5B C8B 1.448(11) yes
N1 C7 1.319(10) yes
N1 C1 1.463(10) yes
N2 C14 1.294(10) yes
N2 H2 0.8800 ?
N3 C7 1.324(10) yes
N3 H3A 0.8800 ?
N3 H3B 0.8800 ?
N5 C14 1.329(9) yes
N5 C19 1.467(10) yes
N5 C15 1.485(10) yes
N4 C7 1.410(10) yes
N4 C14 1.411(10) yes
N4 C8 1.451(11) yes
C1B C6B 1.385(12) ?
C1B C2B 1.387(12) ?
C2B C3B 1.384(12) ?
C2B H2BA 0.9500 ?
C3B C4B 1.379(13) ?
C3B H3CA 0.9500 ?
C4B C5B 1.365(14) ?
C4B H4B 0.9500 ?
C5B C6B 1.401(13) ?
C5B H5B 0.9500 ?
C6B H6B 0.9500 ?
C8B C13B 1.379(12) ?
C8B C9B 1.385(11) ?
C13B C12B 1.395(12) ?
C13B H13B 0.9500 ?
C12B C11B 1.368(12) ?
C12B H12B 0.9500 ?
C11B C10B 1.383(12) ?
C11B H11B 0.9500 ?
C10B C9B 1.389(13) ?
C10B H10B 0.9500 ?
C9B H9B 0.9500 ?
C19B C18B 1.521(11) ?
C19B H19A 0.9900 ?
C19B H19B 0.9900 ?
C18B C17B 1.536(11) ?
C18B H18A 0.9900 ?
C18B H18B 0.9900 ?
C17B C16B 1.513(12) ?
C17B H17A 0.9900 ?
C17B H17B 0.9900 ?
C16B C15B 1.531(12) ?
C16B H16A 0.9900 ?
C16B H16B 0.9900 ?
C15B H15A 0.9900 ?
C15B H15B 0.9900 ?
C1 C2 1.351(12) ?
C1 C6 1.379(11) ?
C6 C5 1.403(12) ?
C6 H6 0.9500 ?
C5 C4 1.372(14) ?
C5 H5 0.9500 ?
C4 C3 1.384(13) ?
C4 H4 0.9500 ?
C3 C2 1.388(12) ?
C3 H3 0.9500 ?
C2 H2A 0.9500 ?
C8 C9 1.382(12) ?
C8 C13 1.402(12) ?
C13 C12 1.385(13) ?
C13 H13 0.9500 ?
C12 C11 1.374(12) ?
C12 H12 0.9500 ?
C11 C10 1.383(12) ?
C11 H11 0.9500 ?
C10 C9 1.375(12) ?
C10 H10 0.9500 ?
C9 H9 0.9500 ?
C15 C16 1.526(12) ?
C15 H15C 0.9900 ?
C15 H15D 0.9900 ?
C16 C17 1.506(12) ?
C16 H16C 0.9900 ?
C16 H16D 0.9900 ?
C17 C18 1.536(11) ?
C17 H17C 0.9900 ?
C17 H17D 0.9900 ?
C18 C19 1.515(11) ?
C18 H18C 0.9900 ?
C18 H18D 0.9900 ?
C19 H19C 0.9900 ?
C19 H19D 0.9900 ?
C21 H21A 0.9900 ?
C21 H21B 0.9900 ?
C20 H20A 0.9900 ?
C20 H20B 0.9900 ?

loop_
_geom_hbond_atom_site_label_D
_geom_hbond_atom_site_label_H
_geom_hbond_atom_site_label_A
_geom_hbond_distance_DH
_geom_hbond_distance_HA
_geom_hbond_distance_DA
_geom_hbond_angle_DHA
_geom_hbond_site_symmetry_A
_geom_hbond_publ_flag
N2B H2B Cl2 0.88 2.47 3.323(7) 164.4 . yes
N3B H3NA Cl1 0.88 2.45 3.244(7) 150.1 2_656 yes
N3B H3NB Cl2 0.88 2.43 3.229(7) 151.8 2_666 yes
N2 H2 Cl1 0.88 2.66 3.392(7) 141.1 . yes
N3 H3A Cl2 0.88 2.46 3.220(7) 144.9 2_766 yes
N3 H3B Cl1 0.88 2.40 3.226(7) 155.9 2_756 yes
C13B H13B Cl2 0.95 2.89 3.741(10) 149.5 2_666 yes
C15B H15B N3B 0.99 2.63 3.554(11) 155.1 2_666 yes
C9 H9 Cl1 0.95 2.79 3.595(9) 142.5 2_756 yes
C9 H9 N3 0.95 2.66 3.157(11) 113.1 . yes
C15 H15C Cl1 0.99 2.92 3.436(10) 113.7 . yes
C16 H16C Cl5 0.99 2.92 3.559(10) 122.8 2_767 yes
C19 H19C Cl1 0.99 2.91 3.840(8) 157.0 2_756 yes
C21 H21B Cl1 0.99 2.58 3.451(11) 146.4 . yes
C20 H20B Cl2 0.99 2.58 3.313(11) 130.9 . yes

loop_
_geom_torsion_atom_site_label_1
_geom_torsion_atom_site_label_2
_geom_torsion_atom_site_label_3
_geom_torsion_atom_site_label_4
_geom_torsion
N1 Pt1 N1B C7B -59(13)
N2B Pt1 N1B C7B 39.2(7)
N2 Pt1 N1B C7B -141.3(7)
N1 Pt1 N1B C1B 128(13)
N2B Pt1 N1B C1B -133.7(6)
N2 Pt1 N1B C1B 45.8(6)
N1 Pt1 N2B C14B 130.3(7)
N1B Pt1 N2B C14B -48.5(7)
N2 Pt1 N2B C14B 166(19)
N2B Pt1 N1 C7 142.3(7)
N1B Pt1 N1 C7 -119(13)
N2 Pt1 N1 C7 -37.2(7)
N2B Pt1 N1 C1 -48.1(6)
N1B Pt1 N1 C1 50(13)
N2 Pt1 N1 C1 132.4(6)
N1 Pt1 N2 C14 46.3(7)
N2B Pt1 N2 C14 11(20)
N1B Pt1 N2 C14 -135.0(7)
C7B N1B C1B C6B 61.1(11)
Pt1 N1B C1B C6B -125.8(7)
C7B N1B C1B C2B -123.5(9)
Pt1 N1B C1B C2B 49.6(9)
C6B C1B C2B C3B 2.5(12)
N1B C1B C2B C3B -173.1(7)
C1B C2B C3B C4B -0.6(12)
C2B C3B C4B C5B -1.1(13)
C3B C4B C5B C6B 1.0(14)
C2B C1B C6B C5B -2.5(12)
N1B C1B C6B C5B 172.8(7)
C4B C5B C6B C1B 0.9(13)
C1B N1B C7B N3B -10.0(14)
Pt1 N1B C7B N3B 177.3(7)
C1B N1B C7B N5B 170.1(7)
Pt1 N1B C7B N5B -2.5(11)
C14B N5B C7B N1B -46.8(11)
C8B N5B C7B N1B 108.3(10)
C14B N5B C7B N3B 133.3(8)
C8B N5B C7B N3B -71.6(10)
C14B N5B C8B C13B -137.2(8)
C7B N5B C8B C13B 66.6(11)
C14B N5B C8B C9B 38.1(10)
C7B N5B C8B C9B -118.1(8)
C9B C8B C13B C12B 1.0(12)
N5B C8B C13B C12B 176.1(8)
C8B C13B C12B C11B -2.9(13)
C13B C12B C11B C10B 2.2(13)
C12B C11B C10B C9B 0.4(13)
C13B C8B C9B C10B 1.5(12)
N5B C8B C9B C10B -173.8(8)
C11B C10B C9B C8B -2.3(13)
Pt1 N2B C14B N4B -158.0(6)
Pt1 N2B C14B N5B 20.0(10)
C19B N4B C14B N2B -158.2(8)
C15B N4B C14B N2B 24.3(13)
C19B N4B C14B N5B 23.7(12)
C15B N4B C14B N5B -153.8(8)
C7B N5B C14B N2B 37.1(11)
C8B N5B C14B N2B -119.3(8)
C7B N5B C14B N4B -144.7(8)
C8B N5B C14B N4B 58.9(9)
C14B N4B C19B C18B -121.0(9)
C15B N4B C19B C18B 56.7(9)
N4B C19B C18B C17B -53.9(9)
C19B C18B C17B C16B 54.1(10)
C18B C17B C16B C15B -55.9(10)
C14B N4B C15B C16B 119.7(8)
C19B N4B C15B C16B -58.1(9)
C17B C16B C15B N4B 57.4(9)
C7 N1 C1 C2 93.6(10)
Pt1 N1 C1 C2 -76.5(8)
C7 N1 C1 C6 -90.8(10)
Pt1 N1 C1 C6 99.1(8)
C2 C1 C6 C5 -2.1(13)
N1 C1 C6 C5 -177.6(7)
C1 C6 C5 C4 1.3(13)
C6 C5 C4 C3 0.8(14)
C5 C4 C3 C2 -2.1(14)
C6 C1 C2 C3 0.8(13)
N1 C1 C2 C3 176.3(7)
C4 C3 C2 C1 1.4(13)
C1 N1 C7 N3 11.4(13)
Pt1 N1 C7 N3 -179.3(6)
C1 N1 C7 N4 -168.4(7)
Pt1 N1 C7 N4 0.9(11)
C14 N4 C7 N1 48.2(11)
C8 N4 C7 N1 -111.6(9)
C14 N4 C7 N3 -131.6(8)
C8 N4 C7 N3 68.6(10)
C7 N4 C8 C9 -57.6(11)
C14 N4 C8 C9 142.0(8)
C7 N4 C8 C13 125.6(8)
C14 N4 C8 C13 -34.7(10)
C9 C8 C13 C12 0.1(12)
N4 C8 C13 C12 177.0(8)
C8 C13 C12 C11 2.0(13)
C13 C12 C11 C10 -1.5(13)
C12 C11 C10 C9 -1.1(13)
C11 C10 C9 C8 3.3(12)
C13 C8 C9 C10 -2.7(12)
N4 C8 C9 C10 -179.3(7)
Pt1 N2 C14 N5 160.0(6)
Pt1 N2 C14 N4 -17.8(11)
C19 N5 C14 N2 155.3(9)
C15 N5 C14 N2 -24.1(13)
C19 N5 C14 N4 -26.9(12)
C15 N5 C14 N4 153.8(8)
C7 N4 C14 N2 -38.7(11)
C8 N4 C14 N2 122.0(8)
C7 N4 C14 N5 143.3(7)
C8 N4 C14 N5 -56.0(10)
C14 N5 C15 C16 -122.8(8)
C19 N5 C15 C16 57.8(9)
N5 C15 C16 C17 -57.7(9)
C15 C16 C17 C18 57.2(10)
C16 C17 C18 C19 -54.5(10)
C14 N5 C19 C18 123.5(9)
C15 N5 C19 C18 -57.1(10)
C17 C18 C19 N5 53.9(9)
